data_4347867
loop_
_publ_author_name
'G\"orne, Arno L'
'George, Janine'
'van Leusen, Jan'
'D\"uck, Gerald'
'Jacobs, Philipp'
'Chogondahalli Muniraju, Naveen Kumar'
'Dronskowski, Richard'

_publ_section_title
;
 Ammonothermal Synthesis, Crystal Structure, and Properties of the
 Ytterbium(II) and Ytterbium(III) Amides and the First Two
 Rare-Earth-Metal Guanidinates, YbC(NH)3 and Yb(CN3H4)3.
;
_journal_issue 12
_journal_name_full 'Inorganic chemistry'
_journal_page_first 6161
_journal_page_last 6168
_journal_paper_doi 10.1021/acs.inorgchem.6b00736
_journal_volume 55
_journal_year 2016
_chemical_formula_iupac 'Yb (N H2)2'
_chemical_formula_moiety 'Yb N2 H4'
_chemical_formula_structural 'Yb (N H2)2'
_chemical_formula_sum 'H4 N2 Yb'
_chemical_formula_weight 205.1
_chemical_name_common Ytterbium(II)amide
_space_group_IT_number 141
_space_group_name_Hall 'I 4bw 2bw -1bw'
_space_group_name_H-M_alt 'I 41/a m d :1'
_symmetry_cell_setting tetragonal
_symmetry_Int_Tables_number 141
_symmetry_space_group_name_Hall 'I 4bw 2bw -1bw'
_symmetry_space_group_name_H-M 'I 41/a m d :1'
_cell_angle_alpha 90
_cell_angle_beta 90
_cell_angle_gamma 90
_cell_formula_units_Z 4
_cell_length_a 5.19598(13)
_cell_length_b 5.19598(13)
_cell_length_c 10.4129(4)
_cell_measurement_reflns_used 79
_cell_measurement_temperature 293
_cell_measurement_theta_max 134
_cell_measurement_theta_min 5
_cell_volume 281.130(15)
_diffrn_ambient_temperature 293
_diffrn_detector_type PSD
_diffrn_measurement_device_type 'STOE STADI P'
_diffrn_radiation_probe x-ray
_diffrn_radiation_type 'Cu K\a1'
_diffrn_radiation_wavelength 1.5406
_diffrn_source 'X-ray tube'
_diffrn_source_target Cu
_diffrn_source_type 'STOE STADI P'
_exptl_absorpt_coefficient_mu 59.491
_exptl_absorpt_correction_type none
_exptl_crystal_density_diffrn 4.8439
_exptl_crystal_F_000 336
_pd_char_colour red
_pd_instr_location ' ?'
_pd_meas_2theta_range_inc 0.01
_pd_meas_2theta_range_max 133.990
_pd_meas_2theta_range_min 5.000
_pd_meas_number_of_points 12900
_pd_meas_scan_method step
_pd_prep_temperature 323
_pd_proc_2theta_range_inc 0.01
_pd_proc_2theta_range_max 133.99
_pd_proc_2theta_range_min 5
_pd_proc_ls_background_function 'Manual background combined with 5 Legendre polynoms'
_pd_proc_ls_pref_orient_corr none
_pd_proc_ls_profile_function Pseudo-Voigt
_pd_proc_ls_prof_R_factor 0.0575
_pd_proc_ls_prof_wR_expected 0.0717
_pd_proc_ls_prof_wR_factor 0.0729
_pd_proc_wavelength 1.5406
_pd_spec_shape cylinder
_pd_spec_size_axial 10
_pd_spec_size_equat 1.5
_pd_spec_size_thick 1.5
_refine_ls_goodness_of_fit_all 1.02
_refine_ls_hydrogen_treatment constr
_refine_ls_number_constraints 0
_refine_ls_number_parameters 17
_refine_ls_number_restraints 0
_refine_ls_R_factor_all 0.0453
_refine_ls_R_factor_gt 0.0453
_refine_ls_shift/su_max 0.0393
_refine_ls_shift/su_mean 0.0093
_refine_ls_weighting_scheme sigma
_refine_ls_wR_factor_all 0.0481
_refine_ls_wR_factor_gt 0.0481
_cod_data_source_file ic6b00736_si_002.cif
_cod_data_source_block I
_cod_depositor_comments
;
The following automatic conversions were performed:

data item '_diffrn_radiation_probe' value 'X-ray' was changed to
'x-ray' in accordance with the
/home/saulius/struct/COD-crude-data/automatic-downloads/DataCite-retrospective/ACS/depositions/lib/dictionaries/cif_core.dic
dictionary named 'cif_core.dic' version 2.4.2 last updated on
2011-04-26.

Automatic conversion script
Id: cif_fix_values 6909 2019-04-08 15:41:33Z antanas 
;
_cod_original_cell_volume 281.131(14)
_cod_original_sg_symbol_H-M 'I 41/a m d'
_cod_original_formula_sum 'H4 N2 Yb1'
_cod_database_code 4347867

loop_
_symmetry_equiv_pos_site_id
_symmetry_equiv_pos_as_xyz
1 x,y,z
2 -x+1/2,-y+1/2,z+1/2
3 -y,x+1/2,z+1/4
4 y+1/2,-x,z+3/4
5 -x+1/2,y,-z+3/4
6 x,-y+1/2,-z+1/4
7 y+1/2,x+1/2,-z+1/2
8 -y,-x,-z
9 -x,-y+1/2,-z+1/4
10 x+1/2,y,-z+3/4
11 y,-x,-z
12 -y+1/2,x+1/2,-z+1/2
13 x+1/2,-y+1/2,z+1/2
14 -x,y,z
15 -y+1/2,-x,z+3/4
16 y,x+1/2,z+1/4
17 x+1/2,y+1/2,z+1/2
18 -x,-y,z
19 -y+1/2,x,z+3/4
20 y,-x+1/2,z+1/4
21 -x,y+1/2,-z+1/4
22 x+1/2,-y,-z+3/4
23 y,x,-z
24 -y+1/2,-x+1/2,-z+1/2
25 -x+1/2,-y,-z+3/4
26 x,y+1/2,-z+1/4
27 y+1/2,-x+1/2,-z+1/2
28 -y,x,-z
29 x,-y,z
30 -x+1/2,y+1/2,z+1/2
31 -y,-x+1/2,z+1/4
32 y+1/2,x,z+3/4

loop_
_atom_site_label
_atom_site_type_symbol
_atom_site_fract_x
_atom_site_fract_y
_atom_site_fract_z
_atom_site_adp_type
_atom_site_U_iso_or_equiv
_atom_site_symmetry_multiplicity
_atom_site_occupancy
_atom_site_calc_flag
Yb1 Yb 0 0 0 Uani 0.0093(6) 4 1 d
N1 N 0 0 0.2481(14) Uiso 0.019(3) 8 1 d
H1 H 0.15699 0 0.30790 Uiso 0.04 16 1 d

loop_
_atom_site_aniso_label
_atom_site_aniso_type_symbol
_atom_site_aniso_U_11
_atom_site_aniso_U_22
_atom_site_aniso_U_33
_atom_site_aniso_U_12
_atom_site_aniso_U_13
_atom_site_aniso_U_23
Yb1 Yb 0.0079(7) 0.0079(7) 0.0122(16) 0 0 0

loop_
_atom_type_symbol
_atom_type_scat_dispersion_real
_atom_type_scat_dispersion_imag
_atom_type_scat_source
H 0.0000 0.0000 'International Tables Vol C tables 4.2.6.8 and 6.1.1.1'
N 0.0329 0.0188 'International Tables Vol C tables 4.2.6.8 and 6.1.1.1'
Yb -7.2293 4.5293 'International Tables Vol C tables 4.2.6.8 and 6.1.1.1'

loop_
_geom_angle_atom_site_label_1
_geom_angle_atom_site_label_2
_geom_angle_atom_site_label_3
_geom_angle
H1 N1 Yb1 127.4

loop_
_geom_bond_atom_site_label_1
_geom_bond_atom_site_label_2
_geom_bond_site_symmetry_2
_geom_bond_distance
N1 Yb1 . 2.583(14)
N1 Yb1 3_545 2.59807(17)
N1 Yb1 3_555 2.59807(17)
Yb1 Yb1 3_545 3.67782(16)
Yb1 Yb1 3_555 3.67782(16)
Yb1 Yb1 19_454 3.67782(16)
Yb1 Yb1 19_554 3.67782(16)
